data_4123674
loop_
_publ_author_name
'Lin, Qipu'
'Bu, Xianhui'
'Mao, Chengyu'
'Zhao, Xiang'
'Sasan, Koroush'
'Feng, Pingyun'

_publ_section_title
;
 Mimicking high-silica zeolites: highly stable germanium- and tin-rich
 zeolite-type chalcogenides.
;
_journal_issue 19
_journal_name_full 'Journal of the American Chemical Society'
_journal_page_first 6184
_journal_page_last 6187
_journal_paper_doi 10.1021/jacs.5b03550
_journal_volume 137
_journal_year 2015
_chemical_formula_moiety 'Se48 Sn24'
_chemical_formula_sum 'Se48 Sn24'
_chemical_formula_weight 6639.12
_chemical_name_systematic
; 
 ? 
;
_space_group_IT_number 217
_symmetry_cell_setting cubic
_symmetry_space_group_name_Hall 'I -4 2 3'
_symmetry_space_group_name_H-M 'I -4 3 m'
_atom_sites_solution_hydrogens none
_atom_sites_solution_primary direct
_atom_sites_solution_secondary difmap
_audit_creation_method SHELXL-97
_cell_angle_alpha 90.00
_cell_angle_beta 90.00
_cell_angle_gamma 90.00
_cell_formula_units_Z 2
_cell_length_a 22.4297(8)
_cell_length_b 22.4297(8)
_cell_length_c 22.4297(8)
_cell_measurement_reflns_used 1868
_cell_measurement_temperature 296(2)
_cell_measurement_theta_max 21.01
_cell_measurement_theta_min 2.22
_cell_volume 11284.2(7)
_computing_cell_refinement 'Bruker SMART'
_computing_data_collection 'Bruker SMART'
_computing_data_reduction 'Bruker SAINT'
_computing_molecular_graphics 'Bruker SHELXTL'
_computing_publication_material 'Bruker SHELXTL'
_computing_structure_refinement 'SHELXL-97 (Sheldrick, 1997)'
_computing_structure_solution 'SHELXS-97 (Sheldrick, 1990)'
_diffrn_ambient_temperature 296(2)
_diffrn_measured_fraction_theta_full 0.989
_diffrn_measured_fraction_theta_max 0.991
_diffrn_measurement_device_type 'CCD area detector'
_diffrn_measurement_method 'phi and omega scans'
_diffrn_radiation_monochromator graphite
_diffrn_radiation_source 'fine-focus sealed tube'
_diffrn_radiation_type MoK\a
_diffrn_radiation_wavelength 0.71073
_diffrn_reflns_av_R_equivalents 0.1223
_diffrn_reflns_av_sigmaI/netI 0.0539
_diffrn_reflns_limit_h_max 24
_diffrn_reflns_limit_h_min -24
_diffrn_reflns_limit_k_max 25
_diffrn_reflns_limit_k_min -25
_diffrn_reflns_limit_l_max 24
_diffrn_reflns_limit_l_min -25
_diffrn_reflns_number 19605
_diffrn_reflns_theta_full 22.50
_diffrn_reflns_theta_max 23.51
_diffrn_reflns_theta_min 1.82
_diffrn_standards_decay_% 0
_diffrn_standards_interval_count 0
_diffrn_standards_interval_time none
_diffrn_standards_number none
_exptl_absorpt_coefficient_mu 10.349
_exptl_absorpt_correction_T_max 0.045
_exptl_absorpt_correction_T_min 0.041
_exptl_absorpt_correction_type none
_exptl_crystal_colour yellow
_exptl_crystal_density_diffrn 1.954
_exptl_crystal_density_method 'not measured'
_exptl_crystal_description rhombic-dodecahedral
_exptl_crystal_F_000 5664
_exptl_crystal_size_max 0.34
_exptl_crystal_size_mid 0.32
_exptl_crystal_size_min 0.30
_refine_diff_density_max 1.386
_refine_diff_density_min -0.843
_refine_diff_density_rms 0.226
_refine_ls_abs_structure_details 'Flack H D (1983), Acta Cryst. A39, 876-881'
_refine_ls_abs_structure_Flack -0.04(4)
_refine_ls_extinction_method none
_refine_ls_goodness_of_fit_ref 1.070
_refine_ls_hydrogen_treatment none
_refine_ls_matrix_type full
_refine_ls_number_parameters 30
_refine_ls_number_reflns 1571
_refine_ls_number_restraints 0
_refine_ls_restrained_S_all 1.070
_refine_ls_R_factor_all 0.1140
_refine_ls_R_factor_gt 0.0610
_refine_ls_shift/su_max 0.000
_refine_ls_shift/su_mean 0.000
_refine_ls_structure_factor_coef Fsqd
_refine_ls_weighting_details 'calc w=1/[\s^2^(Fo^2^)+(0.1058P)^2^+68.0352P] where P=(Fo^2^+2Fc^2^)/3'
_refine_ls_weighting_scheme calc
_refine_ls_wR_factor_gt 0.1670
_refine_ls_wR_factor_ref 0.1968
_reflns_number_gt 1004
_reflns_number_total 1574
_reflns_threshold_expression >2sigma(I)
_cod_data_source_file ja5b03550_si_002.cif
_cod_data_source_block CPM-120-ZnSnSe
_cod_depositor_comments
;
The following automatic conversions were performed:

'_symmetry_cell_setting' value 'Cubic' changed to 'cubic' according
to
/usr/data/users/saulius/crontab/automatic-downloads/rss-feeds/ACS/lib/dictionaries/cif_core.dic
dictionary named 'cif_core.dic' version 2.4.2 from 2011-04-26.

Automatic conversion script
Id: cif_fix_values 3271 2015-04-21 07:52:19Z andrius 

 Adding full bibliography for 4123670--4123675.cif.
;
_cod_original_sg_symbol_H-M I-43m
_cod_database_code 4123674

loop_
_symmetry_equiv_pos_as_xyz
'x, y, z'
'-x, -y, z'
'-x, y, -z'
'x, -y, -z'
'z, x, y'
'z, -x, -y'
'-z, -x, y'
'-z, x, -y'
'y, z, x'
'-y, z, -x'
'y, -z, -x'
'-y, -z, x'
'y, x, z'
'-y, -x, z'
'y, -x, -z'
'-y, x, -z'
'x, z, y'
'-x, z, -y'
'-x, -z, y'
'x, -z, -y'
'z, y, x'
'z, -y, -x'
'-z, y, -x'
'-z, -y, x'
'x+1/2, y+1/2, z+1/2'
'-x+1/2, -y+1/2, z+1/2'
'-x+1/2, y+1/2, -z+1/2'
'x+1/2, -y+1/2, -z+1/2'
'z+1/2, x+1/2, y+1/2'
'z+1/2, -x+1/2, -y+1/2'
'-z+1/2, -x+1/2, y+1/2'
'-z+1/2, x+1/2, -y+1/2'
'y+1/2, z+1/2, x+1/2'
'-y+1/2, z+1/2, -x+1/2'
'y+1/2, -z+1/2, -x+1/2'
'-y+1/2, -z+1/2, x+1/2'
'y+1/2, x+1/2, z+1/2'
'-y+1/2, -x+1/2, z+1/2'
'y+1/2, -x+1/2, -z+1/2'
'-y+1/2, x+1/2, -z+1/2'
'x+1/2, z+1/2, y+1/2'
'-x+1/2, z+1/2, -y+1/2'
'-x+1/2, -z+1/2, y+1/2'
'x+1/2, -z+1/2, -y+1/2'
'z+1/2, y+1/2, x+1/2'
'z+1/2, -y+1/2, -x+1/2'
'-z+1/2, y+1/2, -x+1/2'
'-z+1/2, -y+1/2, x+1/2'

loop_
_atom_site_label
_atom_site_type_symbol
_atom_site_fract_x
_atom_site_fract_y
_atom_site_fract_z
_atom_site_U_iso_or_equiv
_atom_site_adp_type
_atom_site_occupancy
_atom_site_symmetry_multiplicity
_atom_site_calc_flag
_atom_site_refinement_flags
Sn1 Sn 0.93432(7) 0.81074(7) 0.55628(8) 0.0669(6) Uani 1 1 d .
Se1 Se 0.87068(10) 0.87068(10) 0.62522(12) 0.0590(9) Uani 1 2 d S
Se2 Se 0.98732(10) 0.74753(10) 0.63119(10) 0.0681(7) Uani 1 1 d .
Se3 Se 1.0000 0.88201(13) 0.5000 0.0702(10) Uani 1 2 d S

loop_
_atom_site_aniso_label
_atom_site_aniso_U_11
_atom_site_aniso_U_22
_atom_site_aniso_U_33
_atom_site_aniso_U_23
_atom_site_aniso_U_13
_atom_site_aniso_U_12
Sn1 0.0661(10) 0.0654(10) 0.0691(11) 0.0017(8) 0.0065(8) 0.0107(8)
Se1 0.0684(13) 0.0684(13) 0.0402(17) 0.0004(11) 0.0004(11) 0.0204(16)
Se2 0.0745(16) 0.0737(15) 0.0561(14) 0.0039(11) 0.0004(11) 0.0151(13)
Se3 0.077(2) 0.0506(19) 0.083(2) 0.000 0.0290(18) 0.000

loop_
_atom_type_symbol
_atom_type_description
_atom_type_scat_dispersion_real
_atom_type_scat_dispersion_imag
_atom_type_scat_source
C C 0.0033 0.0016 'International Tables Vol C Tables 4.2.6.8 and 6.1.1.4'
H H 0.0000 0.0000 'International Tables Vol C Tables 4.2.6.8 and 6.1.1.4'
N N 0.0061 0.0033 'International Tables Vol C Tables 4.2.6.8 and 6.1.1.4'
Zn Zn 0.2839 1.4301 'International Tables Vol C Tables 4.2.6.8 and 6.1.1.4'
Se Se -0.0929 2.2259 'International Tables Vol C Tables 4.2.6.8 and 6.1.1.4'
Sn Sn -0.6537 1.4246 'International Tables Vol C Tables 4.2.6.8 and 6.1.1.4'

loop_
_geom_angle_atom_site_label_1
_geom_angle_atom_site_label_2
_geom_angle_atom_site_label_3
_geom_angle
_geom_angle_site_symmetry_1
_geom_angle_site_symmetry_3
Se1 Sn1 Se2 99.27(9) . .
Se1 Sn1 Se2 109.17(9) . 48_664
Se2 Sn1 Se2 113.49(7) . 48_664
Se1 Sn1 Se3 107.67(9) . .
Se2 Sn1 Se3 114.80(8) . .
Se2 Sn1 Se3 111.46(9) 48_664 .
Sn1 Se1 Sn1 103.42(12) 13 .
Sn1 Se2 Sn1 101.28(10) . 46_566
Sn1 Se3 Sn1 101.02(13) . 3_756

loop_
_geom_bond_atom_site_label_1
_geom_bond_atom_site_label_2
_geom_bond_distance
_geom_bond_site_symmetry_2
Sn1 Se1 2.497(2) .
Sn1 Se2 2.499(2) .
Sn1 Se2 2.502(3) 48_664
Sn1 Se3 2.514(2) .
Se1 Sn1 2.497(2) 13
Se2 Sn1 2.502(3) 46_566
Se3 Sn1 2.514(2) 3_756
